data_7047537
loop_
_publ_author_name
'Sun, Juan'
'Xi, Lu'
'Xie, Jing'
'Wang, Kang'
'Li, Licun'
'Sutter, Jean-Pascal'

_publ_section_title
;
 A loop chain and a three-dimensional network assembled from a
 multi-dentate nitronyl nitroxide radical and M(hfac)<sub>2</sub> (M =
 Co<sup>II</sup>, Cu<sup>II</sup>).
;
_journal_issue 41
_journal_name_full 'Dalton transactions (Cambridge, England : 2003)'
_journal_page_first 14630
_journal_page_last 14635
_journal_paper_doi 10.1039/c8dt03222j
_journal_volume 47
_journal_year 2018
_chemical_formula_sum 'C127 H77 Cu7 F84 N18 O34'
_chemical_formula_weight 4439.92
_space_group_crystal_system monoclinic
_space_group_IT_number 15
_space_group_name_Hall '-C 2yc'
_space_group_name_H-M_alt 'C 1 2/c 1'
_symmetry_space_group_name_Hall '-C 2yc'
_symmetry_space_group_name_H-M 'C 1 2/c 1'
_atom_sites_solution_hydrogens geom
_audit_creation_method SHELXL-2014/7
_audit_update_record
;
2018-09-11 deposited with the CCDC.
2018-09-13 downloaded from the CCDC.
;
_cell_angle_alpha 90
_cell_angle_beta 105.348(2)
_cell_angle_gamma 90
_cell_formula_units_Z 4
_cell_length_a 23.7806(3)
_cell_length_b 17.9565(3)
_cell_length_c 42.1757(6)
_cell_measurement_reflns_used 50637
_cell_measurement_temperature 113
_cell_measurement_theta_max 30.8980
_cell_measurement_theta_min 1.6060
_cell_volume 17367.4(5)
_computing_cell_refinement 'CrysAlisPro 1.171.38.41 (Rigaku OD, 2015)'
_computing_data_collection 'CrysAlisPro 1.171.38.41 (Rigaku OD, 2015)'
_computing_data_reduction 'CrysAlisPro 1.171.38.41 (Rigaku OD, 2015)'
_computing_molecular_graphics Diamond
_computing_publication_material Diamond
_computing_structure_refinement 'SHELXL-2014/7 (Sheldrick, 2014)'
_computing_structure_solution 'SHELXS-03 (Sheldrick, 2003)'
_diffrn_ambient_temperature 113
_diffrn_measured_fraction_theta_full 0.999
_diffrn_measured_fraction_theta_max 0.999
_diffrn_measurement_device_type 'dtrek-CrysAlisPro-abstract goniometer imported rigaku-d*trek images'
_diffrn_measurement_method '\w scans'
_diffrn_radiation_type MoK\a
_diffrn_radiation_wavelength 0.71073
_diffrn_reflns_av_R_equivalents 0.0330
_diffrn_reflns_av_unetI/netI 0.0221
_diffrn_reflns_Laue_measured_fraction_full 0.999
_diffrn_reflns_Laue_measured_fraction_max 0.999
_diffrn_reflns_limit_h_max 28
_diffrn_reflns_limit_h_min -28
_diffrn_reflns_limit_k_max 21
_diffrn_reflns_limit_k_min -21
_diffrn_reflns_limit_l_max 50
_diffrn_reflns_limit_l_min -50
_diffrn_reflns_number 89607
_diffrn_reflns_point_group_measured_fraction_full 0.999
_diffrn_reflns_point_group_measured_fraction_max 0.999
_diffrn_reflns_theta_full 25.009
_diffrn_reflns_theta_max 25.009
_diffrn_reflns_theta_min 1.600
_exptl_absorpt_coefficient_mu 1.003
_exptl_absorpt_correction_T_max 0.818
_exptl_absorpt_correction_T_min 0.786
_exptl_absorpt_correction_type multi-scan
_exptl_absorpt_process_details SADABS
_exptl_crystal_colour green
_exptl_crystal_density_diffrn 1.698
_exptl_crystal_description block
_exptl_crystal_F_000 8784
_exptl_crystal_size_max 0.24
_exptl_crystal_size_mid 0.22
_exptl_crystal_size_min 0.20
_refine_diff_density_max 1.648
_refine_diff_density_min -1.009
_refine_diff_density_rms 0.087
_refine_ls_extinction_method none
_refine_ls_goodness_of_fit_ref 1.040
_refine_ls_hydrogen_treatment constr
_refine_ls_matrix_type full
_refine_ls_number_parameters 1279
_refine_ls_number_reflns 15314
_refine_ls_number_restraints 79
_refine_ls_restrained_S_all 1.059
_refine_ls_R_factor_all 0.0602
_refine_ls_R_factor_gt 0.0531
_refine_ls_shift/su_max 0.002
_refine_ls_shift/su_mean 0.000
_refine_ls_structure_factor_coef Fsqd
_refine_ls_weighting_details 'w=1/[\s^2^(Fo^2^)+(0.0642P)^2^+108.7969P] where P=(Fo^2^+2Fc^2^)/3'
_refine_ls_weighting_scheme calc
_refine_ls_wR_factor_gt 0.1350
_refine_ls_wR_factor_ref 0.1396
_reflns_Friedel_coverage 0.000
_reflns_number_gt 13391
_reflns_number_total 15314
_reflns_threshold_expression 'I > 2\s(I)'
_cod_data_source_file c8dt03222j2.cif
_cod_data_source_block 1_CCDC1
_cod_depositor_comments
;
The following automatic conversions were performed:

'_exptl_absorpt_correction_type' value 'Multi-scan' changed to
'multi-scan' according to
/home/data/users/saulius/crontab/automatic-downloads/rss-feeds/RSC/lib/dictionaries/cif_core.dic
dictionary named 'cif_core.dic' version 2.4.2 from 2011-04-26.

Automatic conversion script
Id: cif_fix_values 4973 2017-02-22 13:04:09Z antanas 

 Adding full bibliography for 7047536--7047537.cif.
;
_cod_database_code 7047537
_shelx_shelxl_version_number 2014/7
_shelx_space_group_comment
;
The symmetry employed for this shelxl refinement is uniquely defined
by the following loop, which should always be used as a source of
symmetry information in preference to the above space-group names.
They are only intended as comments.
;

loop_
_space_group_symop_operation_xyz
'x, y, z'
'-x, y, -z+1/2'
'x+1/2, y+1/2, z'
'-x+1/2, y+1/2, -z+1/2'
'-x, -y, -z'
'x, -y, z-1/2'
'-x+1/2, -y+1/2, -z'
'x+1/2, -y+1/2, z-1/2'

loop_
_atom_site_label
_atom_site_type_symbol
_atom_site_fract_x
_atom_site_fract_y
_atom_site_fract_z
_atom_site_U_iso_or_equiv
_atom_site_adp_type
_atom_site_occupancy
_atom_site_site_symmetry_order
_atom_site_calc_flag
_atom_site_refinement_flags_posn
_atom_site_refinement_flags_adp
_atom_site_refinement_flags_occupancy
_atom_site_disorder_assembly
_atom_site_disorder_group
Cu1 Cu 0.5000 0.0000 0.0000 0.02366(15) Uani 1 2 d S . P . .
Cu2 Cu 0.68184(2) -0.03884(3) 0.21253(2) 0.02412(12) Uani 1 1 d . . . . .
Cu3 Cu 0.47743(2) -0.42563(2) 0.14422(2) 0.02286(11) Uani 1 1 d . . . . .
Cu4 Cu 0.77661(2) -0.17754(3) -0.04110(2) 0.03017(13) Uani 1 1 d . . . . .
O14 O 0.45877(10) -0.32390(14) 0.15716(6) 0.0253(5) Uani 1 1 d . . . . .
O8 O 0.63204(11) 0.02238(16) 0.16230(6) 0.0291(6) Uani 1 1 d . . . . .
O10 O 0.73721(11) 0.04341(15) 0.21815(6) 0.0285(6) Uani 1 1 d . . . . .
O6 O 0.49279(11) 0.10237(14) 0.01301(6) 0.0272(6) Uani 1 1 d . . . . .
F37 F 0.44279(10) -0.17439(13) 0.17250(6) 0.0380(5) Uani 1 1 d . . . . .
O15 O 0.49318(11) -0.52521(15) 0.12962(7) 0.0299(6) Uani 1 1 d . . . . .
O9 O 0.63337(11) 0.01607(15) 0.23585(6) 0.0272(6) Uani 1 1 d . . . . .
O7 O 0.58066(11) 0.01453(15) -0.00157(6) 0.0280(6) Uani 1 1 d . . . . .
O5 O 0.52850(11) -0.03653(16) 0.05609(6) 0.0293(6) Uani 1 1 d . . . . .
N6 N 0.62655(13) -0.12225(17) 0.20550(7) 0.0238(6) Uani 1 1 d . . . . .
O16 O 0.55773(10) -0.39349(14) 0.14928(6) 0.0251(5) Uani 1 1 d . . . . .
N9 N 0.39945(13) -0.45857(17) 0.14701(7) 0.0236(6) Uani 1 1 d . . . . .
N7 N 0.56734(12) -0.20690(16) 0.21582(7) 0.0199(6) Uani 1 1 d . . . . .
O1 O 0.83355(12) -0.22116(16) -0.06240(7) 0.0342(6) Uani 1 1 d . . . . .
O17 O 0.52396(11) -0.46671(15) 0.20040(6) 0.0286(6) Uani 1 1 d . . . . .
N3 N 0.80849(12) 0.00377(17) 0.13158(7) 0.0209(6) Uani 1 1 d . . . . .
O12 O 0.73113(11) -0.09301(15) 0.18989(6) 0.0288(6) Uani 1 1 d . . . . .
C48 C 0.53285(14) -0.32424(19) 0.23240(8) 0.0199(7) Uani 1 1 d . . . . .
H48 H 0.5546 -0.3499 0.2205 0.024 Uiso 1 1 calc R U . . .
N4 N 0.54148(12) -0.01466(18) 0.08613(7) 0.0232(6) Uani 1 1 d . . . . .
N1 N 0.72727(13) -0.16233(18) -0.01051(7) 0.0269(7) Uani 1 1 d . . . . .
F8 F 0.59750(12) -0.24053(16) -0.14145(6) 0.0505(7) Uani 1 1 d . . . . .
N5 N 0.59031(12) 0.00999(18) 0.13663(7) 0.0246(7) Uani 1 1 d . . . . .
F18 F 0.46248(12) 0.23915(15) 0.02375(8) 0.0575(8) Uani 1 1 d . . . . .
F7 F 0.63959(11) -0.32687(14) -0.10870(7) 0.0471(6) Uani 1 1 d . . . . .
N2 N 0.69916(12) -0.12134(17) 0.03210(7) 0.0231(6) Uani 1 1 d . . . . .
C19 C 0.75398(15) -0.0633(2) 0.08311(9) 0.0228(7) Uani 1 1 d . . . . .
H19 H 0.7888 -0.0767 0.0785 0.027 Uiso 1 1 calc R U . . .
C14 C 0.70089(15) -0.0842(2) 0.06223(8) 0.0206(7) Uani 1 1 d . . . . .
F38 F 0.38582(11) -0.25229(14) 0.18700(6) 0.0417(6) Uani 1 1 d . . . . .
C18 C 0.75437(14) -0.02213(19) 0.11092(8) 0.0206(7) Uani 1 1 d . . . . .
C15 C 0.64904(15) -0.0676(2) 0.06981(9) 0.0227(7) Uani 1 1 d . . . . .
H15 H 0.6137 -0.0825 0.0558 0.027 Uiso 1 1 calc R U . . .
C50 C 0.5000 -0.4448(3) 0.2500 0.0214(10) Uani 1 2 d S T P . .
O13 O 0.44148(13) -0.38877(17) 0.09177(7) 0.0353(7) Uani 1 1 d . . . . .
O2 O 0.83816(12) -0.12487(18) -0.00991(7) 0.0395(7) Uani 1 1 d . . . . .
F9 F 0.58756(11) -0.24492(16) -0.09246(6) 0.0465(6) Uani 1 1 d . . . . .
C46 C 0.53258(14) -0.24718(19) 0.23288(8) 0.0197(7) Uani 1 1 d . . . . .
C16 C 0.65015(15) -0.0284(2) 0.09845(9) 0.0220(7) Uani 1 1 d . . . . .
O3 O 0.75944(14) -0.08040(17) -0.07302(8) 0.0420(7) Uani 1 1 d . . . . .
O4 O 0.71359(11) -0.23176(15) -0.07131(6) 0.0296(6) Uani 1 1 d . . . . .
N8 N 0.51095(13) -0.48838(17) 0.22640(7) 0.0243(6) Uani 1 1 d . . . . .
C44 C 0.57721(15) -0.2250(2) 0.18575(9) 0.0226(7) Uani 1 1 d . . . . .
H44 H 0.5620 -0.2654 0.1724 0.027 Uiso 1 1 calc R U . . .
F33 F 0.67130(12) -0.38731(19) 0.12188(7) 0.0603(8) Uani 1 1 d . . . . .
C17 C 0.70329(15) -0.0042(2) 0.11901(9) 0.0223(7) Uani 1 1 d . . . . .
H17 H 0.7043 0.0234 0.1378 0.027 Uiso 1 1 calc R U . . .
F32 F 0.69880(12) -0.43808(18) 0.16885(9) 0.0660(9) Uani 1 1 d . . . . .
C49 C 0.5000 -0.3629(3) 0.2500 0.0191(10) Uani 1 2 d S T P . .
C25 C 0.49395(15) -0.0035(2) 0.10329(9) 0.0276(8) Uani 1 1 d . . . . .
C47 C 0.5000 -0.2075(3) 0.2500 0.0194(10) Uani 1 2 d S T P . .
H47 H 0.5000 -0.1558 0.2500 0.023 Uiso 1 2 calc R U P . .
F21 F 0.80281(11) 0.19394(16) 0.26482(8) 0.0570(8) Uani 1 1 d . . . . .
O11 O 0.73477(13) -0.08583(17) 0.26092(7) 0.0396(7) Uani 1 1 d . . . . .
C31 C 0.60640(17) 0.0765(2) 0.00235(10) 0.0302(9) Uani 1 1 d . . . . .
C4 C 0.67858(17) -0.2047(2) -0.09679(9) 0.0302(9) Uani 1 1 d . . . . .
C55 C 0.41822(16) -0.2836(2) 0.14014(9) 0.0273(8) Uani 1 1 d . . . . .
C43 C 0.59838(15) -0.1448(2) 0.22678(9) 0.0226(7) Uani 1 1 d . . . . .
H43 H 0.5997 -0.1212 0.2466 0.027 Uiso 1 1 calc R U . . .
F39 F 0.35374(12) -0.18327(16) 0.14426(7) 0.0548(7) Uani 1 1 d . . . . .
F3 F 0.95393(12) -0.29197(16) -0.05723(7) 0.0542(7) Uani 1 1 d . . . . .
F2 F 0.95683(14) -0.19746(17) -0.08775(8) 0.0633(9) Uani 1 1 d . . . . .
C21 C 0.59533(15) -0.0116(2) 0.10688(9) 0.0223(7) Uani 1 1 d . . . . .
F1 F 0.88838(13) -0.27776(19) -0.10225(7) 0.0618(8) Uani 1 1 d . . . . .
C45 C 0.61344(15) -0.1722(2) 0.17982(9) 0.0234(8) Uani 1 1 d . . . . .
H45 H 0.6274 -0.1698 0.1612 0.028 Uiso 1 1 calc R U . . .
C54 C 0.39911(17) -0.2228(2) 0.16076(10) 0.0317(9) Uani 1 1 d . . . . .
F17 F 0.54653(14) 0.28102(15) 0.02516(9) 0.0684(9) Uani 1 1 d . . . . .
C29 C 0.53284(17) 0.1503(2) 0.01711(9) 0.0286(8) Uani 1 1 d . . . . .
C7 C 0.88495(18) -0.1981(2) -0.05776(10) 0.0326(9) Uani 1 1 d . . . . .
F31 F 0.65906(12) -0.33138(17) 0.16392(9) 0.0668(10) Uani 1 1 d . . . . .
C3 C 0.67921(19) -0.1360(3) -0.11175(11) 0.0376(10) Uani 1 1 d . . . . .
H3 H 0.6521 -0.1270 -0.1317 0.045 Uiso 1 1 calc R U . . .
C64 C 0.35931(14) -0.4888(2) 0.12308(9) 0.0225(7) Uani 1 1 d . . . . .
H64 H 0.3649 -0.5032 0.1030 0.027 Uiso 1 1 calc R U . . .
C36 C 0.65178(17) 0.0697(2) 0.25458(9) 0.0291(8) Uani 1 1 d . . . . .
C13 C 0.65118(16) -0.1535(2) 0.01077(9) 0.0286(8) Uani 1 1 d . . . . .
H13 H 0.6138 -0.1570 0.0136 0.034 Uiso 1 1 calc R U . . .
C20 C 0.81808(16) 0.0317(2) 0.16318(9) 0.0268(8) Uani 1 1 d . . . . .
H20 H 0.7913 0.0339 0.1757 0.032 Uiso 1 1 calc R U . . .
C34 C 0.74241(16) 0.0913(2) 0.24037(9) 0.0266(8) Uani 1 1 d . . . . .
C22 C 0.52882(16) 0.0334(2) 0.13593(9) 0.0298(9) Uani 1 1 d . . . . .
C12 C 0.66907(16) -0.1788(2) -0.01510(9) 0.0307(9) Uani 1 1 d . . . . .
H12 H 0.6457 -0.2036 -0.0332 0.037 Uiso 1 1 calc R U . . .
C39 C 0.76399(18) -0.1463(2) 0.20185(11) 0.0348(9) Uani 1 1 d . . . . .
C59 C 0.65725(17) -0.3965(2) 0.15024(11) 0.0357(10) Uani 1 1 d . . . . .
C65 C 0.37377(16) -0.4452(2) 0.17211(9) 0.0264(8) Uani 1 1 d . . . . .
H65 H 0.3922 -0.4234 0.1922 0.032 Uiso 1 1 calc R U . . .
C27 C 0.47062(17) -0.0812(3) 0.10703(11) 0.0365(10) Uani 1 1 d . . . . .
H27A H 0.4565 -0.1036 0.0857 0.055 Uiso 1 1 calc R U . . .
H27B H 0.4393 -0.0776 0.1174 0.055 Uiso 1 1 calc R U . . .
H27C H 0.5013 -0.1112 0.1203 0.055 Uiso 1 1 calc R U . . .
F20 F 0.81164(17) 0.1537(2) 0.21949(10) 0.0903(14) Uani 1 1 d . . . . .
F14 F 0.67831(14) 0.0142(2) -0.01781(12) 0.0889(13) Uani 1 1 d . . . . .
C28 C 0.51886(18) 0.2234(2) 0.03228(11) 0.0345(9) Uani 1 1 d . . . . .
C60 C 0.59728(16) -0.4339(2) 0.14418(9) 0.0268(8) Uani 1 1 d . . . . .
C2 C 0.7193(2) -0.0789(2) -0.09798(12) 0.0404(11) Uani 1 1 d . . . . .
C30 C 0.58697(18) 0.1436(2) 0.01160(11) 0.0375(10) Uani 1 1 d . . . . .
H30 H 0.6111 0.1852 0.0141 0.045 Uiso 1 1 calc R U . . .
F36 F 0.49992(15) -0.63729(17) 0.08722(8) 0.0678(9) Uani 1 1 d . . . . .
C11 C 0.74374(16) -0.1277(2) 0.01802(9) 0.0271(8) Uani 1 1 d . . . . .
H11 H 0.7813 -0.1100 0.0273 0.032 Uiso 1 1 calc R U . . .
F4 F 0.97947(12) -0.0663(2) 0.01859(8) 0.0677(9) Uani 1 1 d . . . . .
C8 C 0.91364(18) -0.1437(3) -0.03622(11) 0.0395(10) Uani 1 1 d . . . . .
H8 H 0.9504 -0.1279 -0.0372 0.047 Uiso 1 1 calc R U . . .
C62 C 0.54165(18) -0.5464(2) 0.12669(10) 0.0312(9) Uani 1 1 d . . . . .
F34 F 0.52955(18) -0.67378(16) 0.13626(8) 0.0727(10) Uani 1 1 d . . . . .
C33 C 0.80017(19) 0.1340(3) 0.24666(12) 0.0443(11) Uani 1 1 d . . . . .
F27 F 0.82715(17) -0.1460(2) 0.16800(10) 0.0801(11) Uani 1 1 d . . . . .
C26 C 0.44627(17) 0.0456(3) 0.08209(10) 0.0349(9) Uani 1 1 d . . . . .
H26A H 0.4633 0.0906 0.0765 0.052 Uiso 1 1 calc R U . . .
H26B H 0.4183 0.0577 0.0941 0.052 Uiso 1 1 calc R U . . .
H26C H 0.4272 0.0194 0.0623 0.052 Uiso 1 1 calc R U . . .
F15 F 0.68165(18) 0.1317(2) -0.01577(15) 0.127(2) Uani 1 1 d . U . . .
F35 F 0.59123(15) -0.64869(19) 0.10970(11) 0.0889(13) Uani 1 1 d . . . . .
C5 C 0.62588(18) -0.2548(2) -0.11041(10) 0.0336(9) Uani 1 1 d . . . . .
F5 F 0.90628(14) -0.0553(2) 0.03907(8) 0.0813(12) Uani 1 1 d . . . . .
F11 F 0.75724(16) 0.03137(19) -0.11536(11) 0.0860(12) Uani 1 1 d . . . . .
F22 F 0.63317(17) 0.1208(3) 0.30260(10) 0.1055(17) Uani 1 1 d . . . . .
C6 C 0.9212(2) -0.2412(3) -0.07683(11) 0.0404(10) Uani 1 1 d . . . . .
C56 C 0.3907(2) -0.2863(3) 0.10708(10) 0.0396(10) Uani 1 1 d . . . . .
H56 H 0.3610 -0.2524 0.0986 0.048 Uiso 1 1 calc R U . . .
C35 C 0.70441(17) 0.1075(2) 0.25919(10) 0.0331(9) Uani 1 1 d . . . . .
H35 H 0.7142 0.1443 0.2752 0.040 Uiso 1 1 calc R U . . .
F19 F 0.84366(12) 0.08891(19) 0.26199(12) 0.0908(14) Uani 1 1 d . . . . .
F12 F 0.6815(2) 0.0422(2) -0.09957(15) 0.124(2) Uani 1 1 d . . . . .
C57 C 0.4055(2) -0.3383(3) 0.08530(10) 0.0402(10) Uani 1 1 d . . . . .
F13 F 0.70759(14) 0.0657(3) 0.02596(11) 0.1045(15) Uani 1 1 d . . . . .
C41 C 0.76732(19) -0.1385(3) 0.26086(11) 0.0401(10) Uani 1 1 d . . . . .
C51 C 0.51531(19) -0.5693(2) 0.23597(10) 0.0337(9) Uani 1 1 d . . . . .
C40 C 0.7824(2) -0.1717(3) 0.23373(12) 0.0441(11) Uani 1 1 d . . . . .
H40 H 0.8064 -0.2134 0.2377 0.053 Uiso 1 1 calc R U . . .
C63 C 0.5412(2) -0.6273(3) 0.11462(12) 0.0423(11) Uani 1 1 d . . . . .
C61 C 0.59357(17) -0.5070(2) 0.13301(11) 0.0354(10) Uani 1 1 d . . . . .
H61 H 0.6266 -0.5299 0.1297 0.043 Uiso 1 1 calc R U . . .
F42 F 0.33914(17) -0.3960(2) 0.04010(9) 0.0873(12) Uani 1 1 d . . . . .
C9 C 0.88838(18) -0.1123(3) -0.01324(11) 0.0361(9) Uani 1 1 d . . . . .
C23 C 0.5296(2) 0.1180(3) 0.13575(12) 0.0468(12) Uani 1 1 d . . . . .
H23A H 0.5576 0.1357 0.1551 0.070 Uiso 1 1 calc R U . . .
H23B H 0.4917 0.1365 0.1355 0.070 Uiso 1 1 calc R U . . .
H23C H 0.5401 0.1352 0.1165 0.070 Uiso 1 1 calc R U . . .
F26 F 0.7460(2) -0.1903(2) 0.14638(9) 0.0946(13) Uani 1 1 d . . . . .
F6 F 0.91225(16) 0.01295(19) -0.00149(10) 0.0781(10) Uani 1 1 d . . . . .
F16 F 0.53348(18) 0.21694(17) 0.06489(7) 0.0742(10) Uani 1 1 d . . . . .
C32 C 0.66801(19) 0.0746(3) -0.00309(12) 0.0425(11) Uani 1 1 d . . . . .
C52 C 0.5809(2) -0.5851(3) 0.24769(13) 0.0494(12) Uani 1 1 d . . . . .
H52A H 0.5985 -0.5756 0.2301 0.074 Uiso 1 1 calc R U . . .
H52B H 0.5870 -0.6363 0.2543 0.074 Uiso 1 1 calc R U . . .
H52C H 0.5982 -0.5534 0.2660 0.074 Uiso 1 1 calc R U . . .
C38 C 0.7870(2) -0.1870(3) 0.17591(14) 0.0512(13) Uani 1 1 d . . . . .
C37 C 0.6083(2) 0.0957(3) 0.27328(14) 0.0554(14) Uani 1 1 d . . . . .
C24 C 0.51334(18) 0.0040(3) 0.16660(10) 0.0445(12) Uani 1 1 d . . . . .
H24A H 0.5189 -0.0490 0.1680 0.067 Uiso 1 1 calc R U . . .
H24B H 0.4734 0.0155 0.1653 0.067 Uiso 1 1 calc R U . . .
H24C H 0.5381 0.0271 0.1858 0.067 Uiso 1 1 calc R U . . .
F25 F 0.8021(3) -0.2533(2) 0.18238(12) 0.139(2) Uani 1 1 d . . . . .
F41 F 0.4072(3) -0.3334(3) 0.02976(9) 0.1247(19) Uani 1 1 d . . . . .
C10 C 0.9224(2) -0.0548(3) 0.01112(13) 0.0529(13) Uani 1 1 d . . . . .
C53 C 0.4867(3) -0.6167(3) 0.20647(12) 0.0514(13) Uani 1 1 d . . . . .
H53A H 0.4470 -0.6012 0.1978 0.077 Uiso 1 1 calc R U . . .
H53B H 0.4877 -0.6680 0.2130 0.077 Uiso 1 1 calc R U . . .
H53C H 0.5074 -0.6110 0.1899 0.077 Uiso 1 1 calc R U . . .
C42 C 0.7942(3) -0.1738(3) 0.29465(14) 0.0606(14) Uani 1 1 d . . . . .
F24 F 0.5757(2) 0.0424(3) 0.27869(13) 0.134(2) Uani 1 1 d . . . . .
C1 C 0.7099(2) -0.0020(3) -0.11513(16) 0.0622(15) Uani 1 1 d D . . . .
F29 F 0.8334(2) -0.1298(3) 0.31197(13) 0.1197(16) Uani 1 1 d . U . . .
C58 C 0.3700(4) -0.3347(3) 0.04835(13) 0.075(2) Uani 1 1 d . . . . .
F10 F 0.6896(3) -0.0104(4) -0.14816(16) 0.0628(16) Uani 0.5 1 d D U P A 1
F23 F 0.5716(6) 0.1323(8) 0.2612(3) 0.064(3) Uani 0.3333 1 d . U P B 1
F28 F 0.8008(4) -0.2447(5) 0.2957(2) 0.081(2) Uani 0.5 1 d . U P C 1
F40 F 0.3522(4) -0.2695(4) 0.03993(19) 0.078(2) Uani 0.5 1 d . U P D 1
F30 F 0.7509(4) -0.1916(5) 0.3083(2) 0.081(2) Uani 0.5 1 d . U P C 1
F10A F 0.6619(4) 0.0032(5) -0.1395(2) 0.092(2) Uani 0.5 1 d D U P A 2
F23A F 0.5616(5) 0.1352(7) 0.2467(3) 0.075(4) Uani 0.3333 1 d . U P B 2
F23B F 0.5905(4) 0.1688(6) 0.2624(2) 0.059(2) Uani 0.3333 1 d . U P B 2
F40A F 0.3207(3) -0.2871(3) 0.04299(15) 0.0551(14) Uani 0.5 1 d . U P D 2
F30A F 0.7689(5) -0.1546(6) 0.3184(3) 0.108(3) Uani 0.5 1 d . U P C 2
F28A F 0.8329(4) -0.2274(5) 0.2942(2) 0.085(2) Uani 0.5 1 d . U P C 2

loop_
_atom_site_aniso_label
_atom_site_aniso_U_11
_atom_site_aniso_U_22
_atom_site_aniso_U_33
_atom_site_aniso_U_23
_atom_site_aniso_U_13
_atom_site_aniso_U_12
Cu1 0.0197(3) 0.0258(3) 0.0258(3) -0.0027(3) 0.0065(2) -0.0022(2)
Cu2 0.0235(2) 0.0269(2) 0.0269(2) -0.00976(18) 0.01545(18) -0.01000(18)
Cu3 0.0164(2) 0.0251(2) 0.0284(2) -0.00541(18) 0.00823(17) -0.00508(17)
Cu4 0.0264(2) 0.0370(3) 0.0309(3) -0.0074(2) 0.0144(2) 0.0005(2)
O14 0.0185(12) 0.0262(13) 0.0311(14) -0.0030(11) 0.0065(10) -0.0007(10)
O8 0.0231(13) 0.0420(16) 0.0218(13) -0.0039(11) 0.0052(11) -0.0028(12)
O10 0.0269(13) 0.0309(14) 0.0323(14) -0.0101(12) 0.0156(11) -0.0112(11)
O6 0.0260(13) 0.0284(14) 0.0279(13) -0.0030(11) 0.0081(11) -0.0028(11)
F37 0.0414(13) 0.0283(12) 0.0446(14) -0.0040(10) 0.0118(11) -0.0050(10)
O15 0.0260(14) 0.0297(14) 0.0357(15) -0.0108(12) 0.0110(11) -0.0065(11)
O9 0.0250(13) 0.0325(14) 0.0278(13) -0.0107(12) 0.0137(11) -0.0093(11)
O7 0.0221(13) 0.0327(15) 0.0298(14) -0.0008(11) 0.0077(11) -0.0019(11)
O5 0.0233(13) 0.0439(16) 0.0200(13) -0.0020(12) 0.0045(10) 0.0051(12)
N6 0.0242(15) 0.0261(16) 0.0245(15) -0.0068(13) 0.0123(13) -0.0064(13)
O16 0.0184(12) 0.0263(13) 0.0322(14) -0.0062(11) 0.0098(10) -0.0037(10)
N9 0.0192(15) 0.0255(16) 0.0270(16) -0.0006(13) 0.0076(12) -0.0032(12)
N7 0.0184(14) 0.0208(15) 0.0232(15) -0.0043(12) 0.0102(12) -0.0033(12)
O1 0.0323(15) 0.0393(16) 0.0369(15) -0.0020(13) 0.0198(12) 0.0022(13)
O17 0.0313(14) 0.0297(14) 0.0266(14) -0.0019(11) 0.0111(11) -0.0015(11)
N3 0.0161(14) 0.0263(16) 0.0212(15) -0.0002(12) 0.0064(11) -0.0026(12)
O12 0.0283(14) 0.0308(15) 0.0331(14) -0.0072(12) 0.0187(11) -0.0059(12)
C48 0.0146(16) 0.0233(18) 0.0211(17) -0.0029(14) 0.0036(13) 0.0005(13)
N4 0.0187(14) 0.0334(17) 0.0193(15) -0.0003(13) 0.0082(12) 0.0027(13)
N1 0.0245(16) 0.0319(18) 0.0258(16) -0.0052(14) 0.0092(13) 0.0005(13)
F8 0.0477(15) 0.0609(17) 0.0359(14) -0.0040(13) -0.0013(12) 0.0100(13)
N5 0.0183(15) 0.0353(18) 0.0214(15) -0.0006(13) 0.0075(12) 0.0001(13)
F18 0.0408(15) 0.0428(16) 0.087(2) -0.0234(15) 0.0142(14) 0.0022(12)
F7 0.0423(14) 0.0370(14) 0.0549(16) -0.0090(12) 0.0003(12) 0.0084(11)
N2 0.0197(14) 0.0280(16) 0.0220(15) -0.0025(13) 0.0061(12) -0.0001(12)
C19 0.0174(17) 0.0279(19) 0.0250(18) 0.0018(15) 0.0089(14) 0.0023(14)
C14 0.0200(17) 0.0244(18) 0.0187(17) 0.0001(14) 0.0071(13) 0.0010(14)
F38 0.0447(14) 0.0393(14) 0.0509(15) -0.0003(12) 0.0297(12) -0.0001(11)
C18 0.0178(17) 0.0227(18) 0.0216(17) 0.0034(14) 0.0058(14) -0.0009(14)
C15 0.0169(17) 0.0275(19) 0.0237(18) -0.0009(15) 0.0054(14) 0.0000(14)
C50 0.016(2) 0.023(3) 0.025(3) 0.000 0.0046(19) 0.000
O13 0.0409(16) 0.0397(17) 0.0288(15) -0.0026(12) 0.0155(12) -0.0074(14)
O2 0.0290(15) 0.0509(19) 0.0423(17) -0.0136(14) 0.0159(13) -0.0034(13)
F9 0.0335(13) 0.0607(17) 0.0498(15) -0.0173(13) 0.0192(12) -0.0055(12)
C46 0.0159(16) 0.0236(18) 0.0203(17) -0.0008(14) 0.0061(13) -0.0026(14)
C16 0.0165(16) 0.0274(19) 0.0230(18) 0.0012(15) 0.0069(14) 0.0010(14)
O3 0.0415(18) 0.0359(17) 0.054(2) 0.0030(14) 0.0220(16) 0.0014(14)
O4 0.0313(14) 0.0335(15) 0.0252(14) -0.0029(11) 0.0098(11) 0.0049(12)
N8 0.0251(16) 0.0220(16) 0.0265(16) -0.0010(13) 0.0083(13) 0.0005(13)
C44 0.0204(17) 0.0270(19) 0.0224(17) -0.0086(15) 0.0093(14) -0.0022(14)
F33 0.0460(16) 0.082(2) 0.0640(19) -0.0033(16) 0.0343(14) -0.0172(15)
C17 0.0213(17) 0.0242(18) 0.0226(18) -0.0004(14) 0.0078(14) -0.0008(14)
F32 0.0295(14) 0.066(2) 0.088(2) 0.0031(17) -0.0089(14) -0.0046(14)
C49 0.014(2) 0.021(2) 0.021(2) 0.000 0.0027(18) 0.000
C25 0.0172(17) 0.043(2) 0.0254(19) 0.0007(17) 0.0105(15) 0.0036(16)
C47 0.018(2) 0.019(2) 0.023(2) 0.000 0.0072(19) 0.000
F21 0.0409(15) 0.0514(17) 0.083(2) -0.0399(16) 0.0238(14) -0.0250(13)
O11 0.0423(17) 0.0419(18) 0.0325(16) -0.0065(13) 0.0063(13) -0.0062(15)
C31 0.0253(19) 0.034(2) 0.031(2) 0.0044(17) 0.0068(16) -0.0031(17)
C4 0.028(2) 0.038(2) 0.029(2) -0.0040(17) 0.0147(16) 0.0109(17)
C55 0.0244(19) 0.0261(19) 0.034(2) 0.0012(16) 0.0119(16) -0.0065(16)
C43 0.0242(18) 0.0251(18) 0.0219(17) -0.0059(14) 0.0121(14) -0.0044(15)
F39 0.0470(16) 0.0513(17) 0.0560(17) -0.0055(13) -0.0042(13) 0.0249(13)
F3 0.0559(17) 0.0479(16) 0.0687(19) 0.0110(14) 0.0340(15) 0.0233(14)
F2 0.074(2) 0.0529(17) 0.088(2) 0.0088(16) 0.0667(19) 0.0006(15)
C21 0.0184(17) 0.0264(19) 0.0240(18) 0.0001(15) 0.0089(14) 0.0009(14)
F1 0.0616(18) 0.081(2) 0.0527(17) -0.0191(16) 0.0331(15) 0.0059(16)
C45 0.0237(18) 0.0264(19) 0.0232(18) -0.0076(15) 0.0116(14) -0.0061(15)
C54 0.026(2) 0.030(2) 0.037(2) 0.0031(17) 0.0057(17) 0.0030(17)
F17 0.073(2) 0.0301(14) 0.121(3) -0.0078(16) 0.059(2) -0.0115(14)
C29 0.029(2) 0.029(2) 0.0278(19) 0.0008(16) 0.0064(16) -0.0030(16)
C7 0.034(2) 0.036(2) 0.034(2) 0.0090(18) 0.0193(18) 0.0085(18)
F31 0.0343(14) 0.0553(18) 0.120(3) -0.0440(18) 0.0364(16) -0.0207(13)
C3 0.036(2) 0.044(3) 0.036(2) 0.0091(19) 0.0171(18) 0.012(2)
C64 0.0164(16) 0.0267(19) 0.0252(18) -0.0037(15) 0.0071(14) -0.0033(14)
C36 0.0279(19) 0.033(2) 0.028(2) -0.0091(17) 0.0101(16) -0.0055(16)
C13 0.0199(18) 0.040(2) 0.0275(19) -0.0067(17) 0.0084(15) -0.0045(16)
C20 0.0228(18) 0.039(2) 0.0208(18) -0.0013(16) 0.0095(14) -0.0047(16)
C34 0.0233(18) 0.0267(19) 0.031(2) -0.0058(16) 0.0085(15) -0.0064(15)
C22 0.0192(18) 0.045(2) 0.0259(19) -0.0015(17) 0.0079(15) 0.0066(17)
C12 0.0254(19) 0.040(2) 0.0271(19) -0.0077(17) 0.0076(16) -0.0050(17)
C39 0.037(2) 0.026(2) 0.049(3) -0.0024(19) 0.025(2) -0.0104(18)
C59 0.023(2) 0.035(2) 0.051(3) -0.010(2) 0.0138(18) 0.0008(17)
C65 0.0240(18) 0.034(2) 0.0217(18) -0.0036(16) 0.0066(15) -0.0051(16)
C27 0.025(2) 0.049(3) 0.038(2) 0.003(2) 0.0132(17) -0.0025(18)
F20 0.105(3) 0.095(3) 0.098(3) -0.049(2) 0.074(2) -0.076(2)
F14 0.0527(19) 0.063(2) 0.174(4) -0.010(2) 0.070(2) 0.0003(16)
C28 0.033(2) 0.029(2) 0.041(2) -0.0020(18) 0.0099(18) -0.0070(17)
C60 0.0219(18) 0.033(2) 0.0276(19) -0.0040(16) 0.0098(15) -0.0026(16)
C2 0.042(3) 0.038(2) 0.053(3) 0.009(2) 0.031(2) 0.009(2)
C30 0.030(2) 0.031(2) 0.051(3) -0.0028(19) 0.0111(19) -0.0097(18)
F36 0.087(2) 0.0487(18) 0.0577(19) -0.0289(15) 0.0007(17) -0.0042(16)
C11 0.0197(17) 0.035(2) 0.029(2) -0.0050(16) 0.0094(15) 0.0021(15)
F4 0.0316(15) 0.090(2) 0.078(2) -0.0210(18) 0.0093(14) -0.0099(15)
C8 0.028(2) 0.048(3) 0.047(3) 0.002(2) 0.0170(19) 0.0023(19)
C62 0.034(2) 0.030(2) 0.031(2) -0.0078(17) 0.0115(17) -0.0018(17)
F34 0.122(3) 0.0294(15) 0.073(2) -0.0068(14) 0.037(2) 0.0013(17)
C33 0.034(2) 0.045(3) 0.060(3) -0.022(2) 0.023(2) -0.016(2)
F27 0.094(3) 0.072(2) 0.105(3) -0.003(2) 0.079(2) -0.0027(19)
C26 0.0226(19) 0.052(3) 0.032(2) 0.0003(19) 0.0109(16) 0.0113(18)
F15 0.091(3) 0.075(2) 0.261(5) 0.085(3) 0.128(3) 0.038(2)
F35 0.066(2) 0.057(2) 0.160(4) -0.059(2) 0.058(2) -0.0099(17)
C5 0.034(2) 0.039(2) 0.029(2) -0.0043(17) 0.0086(17) 0.0119(18)
F5 0.0544(19) 0.136(3) 0.0560(19) -0.041(2) 0.0188(15) -0.030(2)
F11 0.081(2) 0.055(2) 0.144(4) 0.038(2) 0.069(2) 0.0100(18)
F22 0.090(3) 0.154(4) 0.097(3) -0.090(3) 0.068(2) -0.055(3)
C6 0.042(2) 0.040(2) 0.047(3) 0.004(2) 0.026(2) 0.002(2)
C56 0.044(2) 0.038(2) 0.033(2) 0.0066(19) 0.0042(19) 0.004(2)
C35 0.028(2) 0.034(2) 0.039(2) -0.0171(18) 0.0108(17) -0.0082(17)
F19 0.0228(14) 0.059(2) 0.178(4) -0.030(2) 0.0061(19) -0.0032(14)
F12 0.131(4) 0.064(2) 0.224(6) 0.059(3) 0.129(4) 0.058(3)
C57 0.055(3) 0.036(2) 0.029(2) 0.0036(18) 0.011(2) -0.007(2)
F13 0.0345(18) 0.159(4) 0.115(3) 0.021(3) 0.010(2) -0.004(2)
C41 0.035(2) 0.040(3) 0.043(2) 0.002(2) 0.0057(19) -0.015(2)
C51 0.044(2) 0.023(2) 0.036(2) -0.0007(17) 0.0157(19) 0.0023(17)
C40 0.040(2) 0.034(2) 0.063(3) 0.005(2) 0.022(2) 0.0009(19)
C63 0.046(3) 0.035(2) 0.051(3) -0.019(2) 0.022(2) -0.006(2)
C61 0.027(2) 0.035(2) 0.048(2) -0.0139(19) 0.0174(18) -0.0003(17)
F42 0.083(3) 0.103(3) 0.055(2) -0.016(2) -0.0169(18) 0.004(2)
C9 0.029(2) 0.043(2) 0.038(2) 0.0031(19) 0.0127(18) 0.0012(18)
C23 0.040(2) 0.049(3) 0.050(3) -0.016(2) 0.008(2) 0.013(2)
F26 0.126(3) 0.097(3) 0.069(2) -0.035(2) 0.040(2) 0.021(3)
F6 0.070(2) 0.050(2) 0.111(3) -0.0223(19) 0.018(2) -0.0066(17)
F16 0.127(3) 0.0485(18) 0.0385(16) -0.0136(13) 0.0076(17) 0.0121(19)
C32 0.030(2) 0.040(3) 0.061(3) 0.001(2) 0.017(2) -0.0073(19)
C52 0.052(3) 0.039(3) 0.063(3) 0.012(2) 0.025(2) 0.021(2)
C38 0.067(3) 0.036(3) 0.069(4) 0.006(2) 0.050(3) 0.010(2)
C37 0.037(3) 0.064(3) 0.072(4) -0.036(3) 0.026(3) -0.015(3)
C24 0.024(2) 0.086(4) 0.027(2) -0.005(2) 0.0128(17) 0.004(2)
F25 0.294(7) 0.056(2) 0.126(4) 0.041(2) 0.157(4) 0.084(3)
F41 0.192(5) 0.151(4) 0.0352(19) 0.007(2) 0.037(3) -0.052(4)
C10 0.035(3) 0.069(4) 0.057(3) -0.014(3) 0.015(2) -0.005(2)
C53 0.087(4) 0.026(2) 0.048(3) -0.012(2) 0.029(3) -0.013(2)
C42 0.062(3) 0.057(3) 0.059(3) 0.000(3) 0.009(3) -0.010(3)
F24 0.119(3) 0.154(4) 0.181(5) -0.119(4) 0.130(4) -0.092(3)
C1 0.047(3) 0.056(3) 0.089(4) 0.019(3) 0.028(3) 0.009(3)
F29 0.1209(18) 0.1190(18) 0.1157(18) 0.0021(10) 0.0251(10) -0.0034(10)
C58 0.138(6) 0.046(3) 0.036(3) 0.006(2) 0.013(3) 0.022(4)
F10 0.0631(18) 0.0621(18) 0.0627(18) 0.0052(10) 0.0158(10) -0.0012(10)
F23 0.064(3) 0.066(3) 0.065(3) -0.0007(10) 0.0184(13) 0.0018(10)
F28 0.083(2) 0.079(2) 0.080(2) 0.0020(10) 0.0187(11) 0.0001(10)
F40 0.080(2) 0.078(2) 0.076(2) 0.0010(10) 0.0197(11) 0.0021(10)
F30 0.081(2) 0.082(2) 0.080(2) 0.0048(10) 0.0217(11) -0.0033(10)
F10A 0.092(3) 0.089(3) 0.091(3) 0.0019(10) 0.0218(12) 0.0002(10)
F23A 0.074(4) 0.076(4) 0.075(4) -0.0005(10) 0.0205(14) 0.0021(10)
F23B 0.059(3) 0.059(3) 0.059(3) -0.0012(10) 0.0175(12) 0.0022(10)
F40A 0.0555(17) 0.0545(17) 0.0529(17) 0.0008(10) 0.0104(10) 0.0015(10)
F30A 0.109(3) 0.108(3) 0.106(3) 0.0010(10) 0.0292(13) 0.0017(10)
F28A 0.085(2) 0.084(2) 0.084(2) 0.0019(10) 0.0210(11) 0.0030(10)

loop_
_atom_type_symbol
_atom_type_description
_atom_type_scat_dispersion_real
_atom_type_scat_dispersion_imag
_atom_type_scat_source
C C 0.0033 0.0016 'International Tables Vol C Tables 4.2.6.8 and 6.1.1.4'
H H 0.0000 0.0000 'International Tables Vol C Tables 4.2.6.8 and 6.1.1.4'
Cu Cu 0.3201 1.2651 'International Tables Vol C Tables 4.2.6.8 and 6.1.1.4'
F F 0.0171 0.0103 'International Tables Vol C Tables 4.2.6.8 and 6.1.1.4'
N N 0.0061 0.0033 'International Tables Vol C Tables 4.2.6.8 and 6.1.1.4'
O O 0.0106 0.0060 'International Tables Vol C Tables 4.2.6.8 and 6.1.1.4'

loop_
_geom_angle_atom_site_label_1
_geom_angle_atom_site_label_2
_geom_angle_atom_site_label_3
_geom_angle
_geom_angle_site_symmetry_1
_geom_angle_site_symmetry_3
O6 Cu1 O6 180.0 . 5_655
O6 Cu1 O7 87.48(11) . 5_655
O6 Cu1 O7 92.53(11) 5_655 5_655
O6 Cu1 O7 92.53(11) . .
O6 Cu1 O7 87.47(11) 5_655 .
O7 Cu1 O7 180.0 5_655 .
O6 Cu1 O5 89.82(10) . 5_655
O6 Cu1 O5 90.18(10) 5_655 5_655
O7 Cu1 O5 92.67(10) 5_655 5_655
O7 Cu1 O5 87.32(10) . 5_655
O6 Cu1 O5 90.18(10) . .
O6 Cu1 O5 89.82(10) 5_655 .
O7 Cu1 O5 87.33(10) 5_655 .
O7 Cu1 O5 92.68(10) . .
O5 Cu1 O5 180.00(12) 5_655 .
O10 Cu2 O12 87.91(11) . .
O10 Cu2 N6 178.18(11) . .
O12 Cu2 N6 90.62(11) . .
O10 Cu2 O9 91.48(10) . .
O12 Cu2 O9 179.10(11) . .
N6 Cu2 O9 90.01(11) . .
O10 Cu2 O11 88.65(11) . .
O12 Cu2 O11 89.59(12) . .
N6 Cu2 O11 92.41(12) . .
O9 Cu2 O11 89.74(11) . .
O10 Cu2 O8 85.41(10) . .
O12 Cu2 O8 90.94(10) . .
N6 Cu2 O8 93.54(11) . .
O9 Cu2 O8 89.67(10) . .
O11 Cu2 O8 174.01(10) . .
O16 Cu3 O15 92.37(11) . .
O16 Cu3 N9 170.65(12) . .
O15 Cu3 N9 90.35(12) . .
O16 Cu3 O14 88.93(10) . .
O15 Cu3 O14 177.47(11) . .
N9 Cu3 O14 88.72(11) . .
O16 Cu3 O13 97.29(11) . .
O15 Cu3 O13 90.80(11) . .
N9 Cu3 O13 91.61(11) . .
O14 Cu3 O13 86.88(11) . .
O2 Cu4 O4 178.08(12) . .
O2 Cu4 O1 90.96(12) . .
O4 Cu4 O1 90.33(11) . .
O2 Cu4 N1 87.81(12) . .
O4 Cu4 N1 90.52(12) . .
O1 Cu4 N1 161.38(13) . .
O2 Cu4 O3 90.75(13) . .
O4 Cu4 O3 90.58(12) . .
O1 Cu4 O3 94.33(12) . .
N1 Cu4 O3 104.25(12) . .
C55 O14 Cu3 124.1(2) . .
N5 O8 Cu2 139.2(2) . .
C34 O10 Cu2 122.7(2) . .
C29 O6 Cu1 124.4(2) . .
C62 O15 Cu3 124.5(2) . .
C36 O9 Cu2 123.3(2) . .
C31 O7 Cu1 124.1(3) . .
N4 O5 Cu1 146.1(2) . .
C43 N6 C45 106.6(3) . .
C43 N6 Cu2 124.9(2) . .
C45 N6 Cu2 128.2(2) . .
C60 O16 Cu3 124.6(2) . .
C64 N9 C65 106.5(3) . .
C64 N9 Cu3 125.6(2) . .
C65 N9 Cu3 127.4(2) . .
C43 N7 C44 107.3(3) . .
C43 N7 C46 125.6(3) . .
C44 N7 C46 127.0(3) . .
C7 O1 Cu4 123.7(3) . .
C64 N3 C20 106.7(3) 3 .
C64 N3 C18 126.4(3) 3 .
C20 N3 C18 126.7(3) . .
C39 O12 Cu2 125.0(3) . .
C46 C48 C49 118.9(3) . .
C46 C48 H48 120.5 . .
C49 C48 H48 120.5 . .
O5 N4 C21 126.3(3) . .
O5 N4 C25 120.0(3) . .
C21 N4 C25 112.8(3) . .
C11 N1 C12 105.9(3) . .
C11 N1 Cu4 125.2(3) . .
C12 N1 Cu4 128.7(3) . .
O8 N5 C21 126.7(3) . .
O8 N5 C22 119.8(3) . .
C21 N5 C22 112.6(3) . .
C11 N2 C13 106.7(3) . .
C11 N2 C14 126.2(3) . .
C13 N2 C14 126.9(3) . .
C18 C19 C14 118.9(3) . .
C18 C19 H19 120.5 . .
C14 C19 H19 120.5 . .
C15 C14 C19 120.8(3) . .
C15 C14 N2 119.3(3) . .
C19 C14 N2 119.9(3) . .
C17 C18 C19 121.6(3) . .
C17 C18 N3 118.8(3) . .
C19 C18 N3 119.6(3) . .
C14 C15 C16 119.7(3) . .
C14 C15 H15 120.2 . .
C16 C15 H15 120.2 . .
N8 C50 N8 108.8(4) 2_655 .
N8 C50 C49 125.6(2) 2_655 .
N8 C50 C49 125.6(2) . .
C57 O13 Cu3 119.8(3) . .
C9 O2 Cu4 125.5(3) . .
C48 C46 C47 121.7(3) . .
C48 C46 N7 119.6(3) . .
C47 C46 N7 118.7(3) . .
C15 C16 C17 120.1(3) . .
C15 C16 C21 119.9(3) . .
C17 C16 C21 120.0(3) . .
C2 O3 Cu4 121.8(3) . .
C4 O4 Cu4 125.4(3) . .
O17 N8 C50 126.6(3) . .
O17 N8 C51 120.7(3) . .
C50 N8 C51 112.2(3) . .
C45 C44 N7 106.0(3) . .
C45 C44 H44 127.0 . .
N7 C44 H44 127.0 . .
C18 C17 C16 118.9(3) . .
C18 C17 H17 120.6 . .
C16 C17 H17 120.6 . .
C48 C49 C48 120.4(4) 2_655 .
C48 C49 C50 119.8(2) 2_655 .
C48 C49 C50 119.8(2) . .
N4 C25 C26 109.3(3) . .
N4 C25 C27 105.5(3) . .
C26 C25 C27 110.8(3) . .
N4 C25 C22 100.9(3) . .
C26 C25 C22 114.4(3) . .
C27 C25 C22 114.9(3) . .
C46 C47 C46 118.3(5) 2_655 .
C46 C47 H47 120.9 2_655 .
C46 C47 H47 120.9 . .
C41 O11 Cu2 119.3(3) . .
O7 C31 C30 128.3(4) . .
O7 C31 C32 114.2(4) . .
C30 C31 C32 117.5(4) . .
O4 C4 C3 130.0(4) . .
O4 C4 C5 112.4(4) . .
C3 C4 C5 117.4(4) . .
O14 C55 C56 129.8(4) . .
O14 C55 C54 112.3(3) . .
C56 C55 C54 117.8(4) . .
N6 C43 N7 110.5(3) . .
N6 C43 H43 124.7 . .
N7 C43 H43 124.7 . .
N4 C21 N5 108.2(3) . .
N4 C21 C16 125.8(3) . .
N5 C21 C16 125.9(3) . .
C44 C45 N6 109.6(3) . .
C44 C45 H45 125.2 . .
N6 C45 H45 125.2 . .
F39 C54 F38 108.0(3) . .
F39 C54 F37 106.8(3) . .
F38 C54 F37 106.2(3) . .
F39 C54 C55 113.9(3) . .
F38 C54 C55 110.9(3) . .
F37 C54 C55 110.6(3) . .
O6 C29 C30 128.7(4) . .
O6 C29 C28 113.7(3) . .
C30 C29 C28 117.5(3) . .
O1 C7 C8 128.6(4) . .
O1 C7 C6 114.3(4) . .
C8 C7 C6 116.8(4) . .
C4 C3 C2 123.0(4) . .
C4 C3 H3 118.5 . .
C2 C3 H3 118.5 . .
N9 C64 N3 110.9(3) . 3_445
N9 C64 H64 124.6 . .
N3 C64 H64 124.6 3_445 .
O9 C36 C35 128.0(4) . .
O9 C36 C37 112.9(3) . .
C35 C36 C37 119.0(4) . .
C12 C13 N2 106.6(3) . .
C12 C13 H13 126.7 . .
N2 C13 H13 126.7 . .
C65 C20 N3 106.3(3) 3 .
C65 C20 H20 126.9 3 .
N3 C20 H20 126.9 . .
O10 C34 C35 128.5(3) . .
O10 C34 C33 112.3(3) . .
C35 C34 C33 119.2(3) . .
N5 C22 C23 105.3(3) . .
N5 C22 C24 109.5(3) . .
C23 C22 C24 110.8(4) . .
N5 C22 C25 100.6(3) . .
C23 C22 C25 115.2(3) . .
C24 C22 C25 114.2(3) . .
C13 C12 N1 109.5(3) . .
C13 C12 H12 125.3 . .
N1 C12 H12 125.3 . .
O12 C39 C40 130.4(4) . .
O12 C39 C38 112.3(4) . .
C40 C39 C38 117.3(4) . .
F31 C59 F32 108.3(4) . .
F31 C59 F33 107.4(4) . .
F32 C59 F33 106.1(3) . .
F31 C59 C60 112.8(3) . .
F32 C59 C60 111.6(4) . .
F33 C59 C60 110.3(3) . .
C20 C65 N9 109.6(3) 3_445 .
C20 C65 H65 125.2 3_445 .
N9 C65 H65 125.2 . .
C25 C27 H27A 109.5 . .
C25 C27 H27B 109.5 . .
H27A C27 H27B 109.5 . .
C25 C27 H27C 109.5 . .
H27A C27 H27C 109.5 . .
H27B C27 H27C 109.5 . .
F17 C28 F18 107.7(4) . .
F17 C28 F16 107.3(4) . .
F18 C28 F16 105.5(4) . .
F17 C28 C29 113.9(3) . .
F18 C28 C29 112.7(3) . .
F16 C28 C29 109.3(3) . .
O16 C60 C61 128.5(3) . .
O16 C60 C59 115.2(3) . .
C61 C60 C59 116.2(3) . .
O3 C2 C3 128.8(4) . .
O3 C2 C1 113.9(4) . .
C3 C2 C1 117.2(4) . .
C29 C30 C31 121.4(4) . .
C29 C30 H30 119.3 . .
C31 C30 H30 119.3 . .
N1 C11 N2 111.3(3) . .
N1 C11 H11 124.3 . .
N2 C11 H11 124.3 . .
C7 C8 C9 121.0(4) . .
C7 C8 H8 119.5 . .
C9 C8 H8 119.5 . .
O15 C62 C61 128.6(4) . .
O15 C62 C63 113.2(3) . .
C61 C62 C63 118.3(4) . .
F20 C33 F21 107.7(4) . .
F20 C33 F19 106.0(4) . .
F21 C33 F19 107.6(4) . .
F20 C33 C34 111.8(4) . .
F21 C33 C34 114.4(3) . .
F19 C33 C34 108.9(4) . .
C25 C26 H26A 109.5 . .
C25 C26 H26B 109.5 . .
H26A C26 H26B 109.5 . .
C25 C26 H26C 109.5 . .
H26A C26 H26C 109.5 . .
H26B C26 H26C 109.5 . .
F7 C5 F8 107.1(3) . .
F7 C5 F9 107.0(4) . .
F8 C5 F9 106.6(3) . .
F7 C5 C4 112.8(3) . .
F8 C5 C4 114.1(4) . .
F9 C5 C4 108.8(3) . .
F1 C6 F2 107.9(4) . .
F1 C6 F3 106.6(4) . .
F2 C6 F3 107.4(4) . .
F1 C6 C7 112.5(4) . .
F2 C6 C7 112.6(4) . .
F3 C6 C7 109.6(3) . .
C55 C56 C57 123.2(4) . .
C55 C56 H56 118.4 . .
C57 C56 H56 118.4 . .
C34 C35 C36 121.2(4) . .
C34 C35 H35 119.4 . .
C36 C35 H35 119.4 . .
O13 C57 C56 128.3(4) . .
O13 C57 C58 114.4(4) . .
C56 C57 C58 117.2(4) . .
O11 C41 C40 128.5(4) . .
O11 C41 C42 115.1(4) . .
C40 C41 C42 116.4(5) . .
N8 C51 C53 109.8(3) . .
N8 C51 C52 104.9(3) . .
C53 C51 C52 111.0(4) . .
N8 C51 C51 101.1(2) . 2_655
C53 C51 C51 115.5(4) . 2_655
C52 C51 C51 113.5(4) . 2_655
C39 C40 C41 124.5(4) . .
C39 C40 H40 117.7 . .
C41 C40 H40 117.7 . .
F36 C63 F35 108.5(4) . .
F36 C63 F34 106.1(4) . .
F35 C63 F34 106.8(4) . .
F36 C63 C62 110.9(4) . .
F35 C63 C62 113.5(4) . .
F34 C63 C62 110.6(4) . .
C62 C61 C60 121.4(4) . .
C62 C61 H61 119.3 . .
C60 C61 H61 119.3 . .
O2 C9 C8 127.2(4) . .
O2 C9 C10 113.2(4) . .
C8 C9 C10 119.6(4) . .
C22 C23 H23A 109.5 . .
C22 C23 H23B 109.5 . .
H23A C23 H23B 109.5 . .
C22 C23 H23C 109.5 . .
H23A C23 H23C 109.5 . .
H23B C23 H23C 109.5 . .
F15 C32 F14 112.3(5) . .
F15 C32 F13 107.0(5) . .
F14 C32 F13 99.2(4) . .
F15 C32 C31 114.4(4) . .
F14 C32 C31 113.2(4) . .
F13 C32 C31 109.3(4) . .
C51 C52 H52A 109.5 . .
C51 C52 H52B 109.5 . .
H52A C52 H52B 109.5 . .
C51 C52 H52C 109.5 . .
H52A C52 H52C 109.5 . .
H52B C52 H52C 109.5 . .
F25 C38 F27 113.6(5) . .
F25 C38 F26 104.6(5) . .
F27 C38 F26 100.6(4) . .
F25 C38 C39 115.7(4) . .
F27 C38 C39 109.5(4) . .
F26 C38 C39 111.6(4) . .
F23 C37 F24 94.8(8) . .
F23 C37 F22 109.7(9) . .
F24 C37 F22 103.4(5) . .
F24 C37 F23B 127.0(7) . .
F22 C37 F23B 90.4(6) . .
F24 C37 F23A 96.9(7) . .
F22 C37 F23A 126.5(7) . .
F23B C37 F23A 40.2(6) . .
F23 C37 C36 120.2(8) . .
F24 C37 C36 112.7(4) . .
F22 C37 C36 113.4(4) . .
F23B C37 C36 107.5(6) . .
F23A C37 C36 102.8(6) . .
C22 C24 H24A 109.5 . .
C22 C24 H24B 109.5 . .
H24A C24 H24B 109.5 . .
C22 C24 H24C 109.5 . .
H24A C24 H24C 109.5 . .
H24B C24 H24C 109.5 . .
F6 C10 F4 107.7(4) . .
F6 C10 F5 107.3(5) . .
F4 C10 F5 107.7(4) . .
F6 C10 C9 110.1(4) . .
F4 C10 C9 112.4(4) . .
F5 C10 C9 111.5(4) . .
C51 C53 H53A 109.5 . .
C51 C53 H53B 109.5 . .
H53A C53 H53B 109.5 . .
C51 C53 H53C 109.5 . .
H53A C53 H53C 109.5 . .
H53B C53 H53C 109.5 . .
F28 C42 F29 121.6(7) . .
F29 C42 F28A 92.9(6) . .
F29 C42 F30A 79.7(6) . .
F28A C42 F30A 129.9(7) . .
F28 C42 F30 81.5(6) . .
F29 C42 F30 115.2(7) . .
F28 C42 C41 117.2(6) . .
F29 C42 C41 109.4(5) . .
F28A C42 C41 113.7(6) . .
F30A C42 C41 115.4(6) . .
F30 C42 C41 108.5(5) . .
C37 F24 F23 38.5(5) . .
F11 C1 F10A 122.8(6) . .
F11 C1 F12 106.9(5) . .
F10A C1 F12 83.9(6) . .
F11 C1 F10 96.8(5) . .
F12 C1 F10 119.2(6) . .
F11 C1 C2 113.8(4) . .
F10A C1 C2 114.5(6) . .
F12 C1 C2 109.4(5) . .
F10 C1 C2 110.4(5) . .
C42 F29 F30A 51.5(5) . .
F40 C58 F42 125.3(7) . .
F40 C58 F41 92.5(6) . .
F42 C58 F41 105.6(5) . .
F42 C58 F40A 94.7(6) . .
F41 C58 F40A 123.1(5) . .
F40 C58 C57 111.8(6) . .
F42 C58 C57 110.1(4) . .
F41 C58 C57 108.7(6) . .
F40A C58 C57 112.9(5) . .
C37 F23 F24 46.7(6) . .
C42 F28 F30 50.8(5) . .
C42 F30 F28 47.8(5) . .
F23B F23A C37 64.1(10) . .
F23A F23B C37 75.7(11) . .
C42 F30A F29 48.9(5) . .

loop_
_geom_bond_atom_site_label_1
_geom_bond_atom_site_label_2
_geom_bond_distance
_geom_bond_site_symmetry_2
Cu1 O6 1.939(3) .
Cu1 O6 1.939(3) 5_655
Cu1 O7 1.954(2) 5_655
Cu1 O7 1.954(2) .
Cu1 O5 2.374(2) 5_655
Cu1 O5 2.374(2) .
Cu2 O10 1.951(2) .
Cu2 O12 1.956(3) .
Cu2 N6 1.963(3) .
Cu2 O9 1.967(2) .
Cu2 O11 2.259(3) .
Cu2 O8 2.402(3) .
Cu3 O16 1.952(2) .
Cu3 O15 1.959(3) .
Cu3 N9 1.979(3) .
Cu3 O14 1.990(3) .
Cu3 O13 2.250(3) .
Cu4 O2 1.936(3) .
Cu4 O4 1.951(3) .
Cu4 O1 1.974(3) .
Cu4 N1 1.979(3) .
Cu4 O3 2.175(3) .
O14 C55 1.266(5) .
O8 N5 1.280(4) .
O10 C34 1.254(4) .
O6 C29 1.261(5) .
F37 C54 1.344(5) .
O15 C62 1.250(5) .
O9 C36 1.249(5) .
O7 C31 1.259(5) .
O5 N4 1.284(4) .
N6 C43 1.318(4) .
N6 C45 1.377(5) .
O16 C60 1.251(4) .
N9 C64 1.309(5) .
N9 C65 1.376(5) .
N7 C43 1.350(5) .
N7 C44 1.388(4) .
N7 C46 1.428(4) .
O1 C7 1.256(5) .
O17 N8 1.276(4) .
N3 C64 1.355(4) 3
N3 C20 1.385(5) .
N3 C18 1.428(4) .
O12 C39 1.254(5) .
C48 C46 1.384(5) .
C48 C49 1.397(4) .
C48 H48 0.9300 .
N4 C21 1.348(5) .
N4 C25 1.508(4) .
N1 C11 1.318(5) .
N1 C12 1.378(5) .
F8 C5 1.329(5) .
N5 C21 1.348(5) .
N5 C22 1.514(4) .
F18 C28 1.324(5) .
F7 C5 1.331(5) .
N2 C11 1.350(5) .
N2 C13 1.379(5) .
N2 C14 1.426(4) .
C19 C18 1.384(5) .
C19 C14 1.386(5) .
C19 H19 0.9300 .
C14 C15 1.386(5) .
F38 C54 1.338(5) .
C18 C17 1.384(5) .
C15 C16 1.392(5) .
C15 H15 0.9300 .
C50 N8 1.345(4) 2_655
C50 N8 1.345(4) .
C50 C49 1.470(7) .
O13 C57 1.227(6) .
O2 C9 1.259(5) .
F9 C5 1.342(5) .
C46 C47 1.387(4) .
C16 C17 1.399(5) .
C16 C21 1.471(5) .
O3 C2 1.220(6) .
O4 C4 1.269(5) .
N8 C51 1.505(5) .
C44 C45 1.349(5) .
C44 H44 0.9300 .
F33 C59 1.335(5) .
C17 H17 0.9300 .
F32 C59 1.319(5) .
C49 C48 1.397(4) 2_655
C25 C26 1.524(5) .
C25 C27 1.525(6) .
C25 C22 1.555(5) .
C47 C46 1.387(4) 2_655
C47 H47 0.9300 .
F21 C33 1.313(5) .
O11 C41 1.223(6) .
C31 C30 1.384(6) .
C31 C32 1.542(6) .
C4 C3 1.387(6) .
C4 C5 1.527(6) .
C55 C56 1.375(6) .
C55 C54 1.537(6) .
C43 H43 0.9300 .
F39 C54 1.325(5) .
F3 C6 1.334(5) .
F2 C6 1.324(5) .
F1 C6 1.322(6) .
C45 H45 0.9300 .
F17 C28 1.303(5) .
C29 C30 1.373(6) .
C29 C28 1.535(6) .
C7 C8 1.386(6) .
C7 C6 1.534(6) .
F31 C59 1.300(5) .
C3 C2 1.415(7) .
C3 H3 0.9300 .
C64 N3 1.355(4) 3_445
C64 H64 0.9300 .
C36 C35 1.391(5) .
C36 C37 1.529(6) .
C13 C12 1.351(5) .
C13 H13 0.9300 .
C20 C65 1.343(5) 3
C20 H20 0.9300 .
C34 C35 1.382(5) .
C34 C33 1.534(5) .
C22 C23 1.518(6) .
C22 C24 1.530(6) .
C12 H12 0.9300 .
C39 C40 1.377(7) .
C39 C38 1.532(6) .
C59 C60 1.535(5) .
C65 C20 1.343(5) 3_445
C65 H65 0.9300 .
C27 H27A 0.9600 .
C27 H27B 0.9600 .
C27 H27C 0.9600 .
F20 C33 1.295(6) .
F14 C32 1.304(6) .
C28 F16 1.331(5) .
C60 C61 1.389(6) .
C2 C1 1.548(7) .
C30 H30 0.9300 .
F36 C63 1.315(6) .
C11 H11 0.9300 .
F4 C10 1.326(6) .
C8 C9 1.388(6) .
C8 H8 0.9300 .
C62 C61 1.386(6) .
C62 C63 1.540(6) .
F34 C63 1.319(6) .
C33 F19 1.338(6) .
F27 C38 1.317(6) .
C26 H26A 0.9600 .
C26 H26B 0.9600 .
C26 H26C 0.9600 .
F15 C32 1.239(6) .
F35 C63 1.318(5) .
F5 C10 1.332(6) .
F11 C1 1.278(6) .
F22 C37 1.302(6) .
C56 C57 1.417(6) .
C56 H56 0.9300 .
C35 H35 0.9300 .
F12 C1 1.322(7) .
C57 C58 1.565(7) .
F13 C32 1.343(6) .
C41 C40 1.418(7) .
C41 C42 1.536(7) .
C51 C53 1.512(6) .
C51 C52 1.532(6) .
C51 C51 1.545(8) 2_655
C40 H40 0.9300 .
C61 H61 0.9300 .
F42 C58 1.317(8) .
C9 C10 1.528(7) .
C23 H23A 0.9600 .
C23 H23B 0.9600 .
C23 H23C 0.9600 .
F26 C38 1.364(7) .
F6 C10 1.324(7) .
C52 H52A 0.9600 .
C52 H52B 0.9600 .
C52 H52C 0.9600 .
C38 F25 1.253(6) .
C37 F23 1.103(13) .
C37 F24 1.289(7) .
C37 F23B 1.419(12) .
C37 F23A 1.528(15) .
C24 H24A 0.9600 .
C24 H24B 0.9600 .
C24 H24C 0.9600 .
F41 C58 1.328(9) .
C53 H53A 0.9600 .
C53 H53B 0.9600 .
C53 H53C 0.9600 .
C42 F28 1.283(10) .
C42 F29 1.292(7) .
C42 F28A 1.337(10) .
C42 F30A 1.342(12) .
C42 F30 1.342(10) .
F24 F23 1.766(15) .
C1 F10A 1.320(10) .
C1 F10 1.357(9) .
F29 F30A 1.687(12) .
C58 F40 1.264(9) .
C58 F40A 1.420(9) .
F28 F30 1.714(12) .
F23A F23B 1.018(16) .

loop_
_geom_torsion_atom_site_label_1
_geom_torsion_atom_site_label_2
_geom_torsion_atom_site_label_3
_geom_torsion_atom_site_label_4
_geom_torsion
_geom_torsion_site_symmetry_1
_geom_torsion_site_symmetry_4
Cu1 O5 N4 C21 -104.9(4) . .
Cu1 O5 N4 C25 87.0(5) . .
Cu2 O8 N5 C21 -100.2(4) . .
Cu2 O8 N5 C22 91.7(4) . .
C18 C19 C14 C15 -3.2(5) . .
C18 C19 C14 N2 174.9(3) . .
C11 N2 C14 C15 165.4(4) . .
C13 N2 C14 C15 -10.3(5) . .
C11 N2 C14 C19 -12.7(5) . .
C13 N2 C14 C19 171.6(4) . .
C14 C19 C18 C17 2.8(5) . .
C14 C19 C18 N3 -176.2(3) . .
C64 N3 C18 C17 -159.1(3) 3 .
C20 N3 C18 C17 15.3(5) . .
C64 N3 C18 C19 19.8(5) 3 .
C20 N3 C18 C19 -165.7(4) . .
C19 C14 C15 C16 1.0(5) . .
N2 C14 C15 C16 -177.1(3) . .
C49 C48 C46 C47 -0.9(5) . .
C49 C48 C46 N7 178.1(2) . .
C43 N7 C46 C48 -139.7(4) . .
C44 N7 C46 C48 37.9(5) . .
C43 N7 C46 C47 39.3(5) . .
C44 N7 C46 C47 -143.0(3) . .
C14 C15 C16 C17 1.7(5) . .
C14 C15 C16 C21 -179.1(3) . .
N8 C50 N8 O17 -178.9(4) 2_655 .
C49 C50 N8 O17 1.1(4) . .
N8 C50 N8 C51 -7.6(2) 2_655 .
C49 C50 N8 C51 172.4(2) . .
C43 N7 C44 C45 -0.7(4) . .
C46 N7 C44 C45 -178.7(3) . .
C19 C18 C17 C16 -0.1(5) . .
N3 C18 C17 C16 178.8(3) . .
C15 C16 C17 C18 -2.1(5) . .
C21 C16 C17 C18 178.6(3) . .
C46 C48 C49 C48 0.4(2) . 2_655
C46 C48 C49 C50 -179.6(2) . .
N8 C50 C49 C48 -25.2(2) 2_655 2_655
N8 C50 C49 C48 154.8(2) . 2_655
N8 C50 C49 C48 154.8(2) 2_655 .
N8 C50 C49 C48 -25.2(2) . .
O5 N4 C25 C26 -51.0(5) . .
C21 N4 C25 C26 139.4(3) . .
O5 N4 C25 C27 68.2(4) . .
C21 N4 C25 C27 -101.5(4) . .
O5 N4 C25 C22 -171.9(3) . .
C21 N4 C25 C22 18.5(4) . .
C48 C46 C47 C46 0.4(2) . 2_655
N7 C46 C47 C46 -178.6(3) . 2_655
Cu1 O7 C31 C30 7.1(6) . .
Cu1 O7 C31 C32 -174.8(3) . .
Cu4 O4 C4 C3 8.2(6) . .
Cu4 O4 C4 C5 -166.1(2) . .
Cu3 O14 C55 C56 -21.9(6) . .
Cu3 O14 C55 C54 158.9(2) . .
C45 N6 C43 N7 -0.4(4) . .
Cu2 N6 C43 N7 -175.1(2) . .
C44 N7 C43 N6 0.7(4) . .
C46 N7 C43 N6 178.7(3) . .
O5 N4 C21 N5 -176.3(3) . .
C25 N4 C21 N5 -7.5(4) . .
O5 N4 C21 C16 4.0(6) . .
C25 N4 C21 C16 172.9(3) . .
O8 N5 C21 N4 -176.8(3) . .
C22 N5 C21 N4 -7.9(4) . .
O8 N5 C21 C16 2.9(6) . .
C22 N5 C21 C16 171.8(3) . .
C15 C16 C21 N4 -16.6(6) . .
C17 C16 C21 N4 162.6(4) . .
C15 C16 C21 N5 163.8(4) . .
C17 C16 C21 N5 -17.0(6) . .
N7 C44 C45 N6 0.5(4) . .
C43 N6 C45 C44 -0.1(4) . .
Cu2 N6 C45 C44 174.4(3) . .
O14 C55 C54 F39 -175.1(3) . .
C56 C55 C54 F39 5.6(5) . .
O14 C55 C54 F38 -53.0(4) . .
C56 C55 C54 F38 127.7(4) . .
O14 C55 C54 F37 64.6(4) . .
C56 C55 C54 F37 -114.7(4) . .
Cu1 O6 C29 C30 4.5(6) . .
Cu1 O6 C29 C28 -171.4(2) . .
Cu4 O1 C7 C8 4.8(6) . .
Cu4 O1 C7 C6 179.6(3) . .
O4 C4 C3 C2 -6.4(7) . .
C5 C4 C3 C2 167.7(4) . .
C65 N9 C64 N3 -0.4(4) . 3_445
Cu3 N9 C64 N3 -172.2(2) . 3_445
Cu2 O9 C36 C35 9.9(6) . .
Cu2 O9 C36 C37 -172.0(3) . .
C11 N2 C13 C12 0.8(4) . .
C14 N2 C13 C12 177.2(3) . .
C64 N3 C20 C65 0.3(4) 3 3
C18 N3 C20 C65 -175.0(3) . 3
Cu2 O10 C34 C35 -16.7(6) . .
Cu2 O10 C34 C33 161.7(3) . .
O8 N5 C22 C23 68.3(4) . .
C21 N5 C22 C23 -101.4(4) . .
O8 N5 C22 C24 -51.0(5) . .
C21 N5 C22 C24 139.3(4) . .
O8 N5 C22 C25 -171.6(3) . .
C21 N5 C22 C25 18.7(4) . .
N4 C25 C22 N5 -20.3(4) . .
C26 C25 C22 N5 -137.5(3) . .
C27 C25 C22 N5 92.7(4) . .
N4 C25 C22 C23 92.4(4) . .
C26 C25 C22 C23 -24.8(5) . .
C27 C25 C22 C23 -154.6(4) . .
N4 C25 C22 C24 -137.5(3) . .
C26 C25 C22 C24 105.2(4) . .
C27 C25 C22 C24 -24.6(5) . .
N2 C13 C12 N1 -0.7(5) . .
C11 N1 C12 C13 0.3(5) . .
Cu4 N1 C12 C13 -174.6(3) . .
Cu2 O12 C39 C40 -13.0(6) . .
Cu2 O12 C39 C38 168.2(3) . .
C64 N9 C65 C20 0.6(4) . 3_445
Cu3 N9 C65 C20 172.2(3) . 3_445
O6 C29 C28 F17 -154.6(4) . .
C30 C29 C28 F17 28.9(6) . .
O6 C29 C28 F18 -31.6(5) . .
C30 C29 C28 F18 152.0(4) . .
O6 C29 C28 F16 85.4(4) . .
C30 C29 C28 F16 -91.0(5) . .
Cu3 O16 C60 C61 2.6(6) . .
Cu3 O16 C60 C59 -179.2(3) . .
F31 C59 C60 O16 8.5(6) . .
F32 C59 C60 O16 130.7(4) . .
F33 C59 C60 O16 -111.6(4) . .
F31 C59 C60 C61 -173.1(4) . .
F32 C59 C60 C61 -50.9(5) . .
F33 C59 C60 C61 66.8(5) . .
Cu4 O3 C2 C3 -2.8(6) . .
Cu4 O3 C2 C1 173.3(3) . .
C4 C3 C2 O3 3.4(7) . .
C4 C3 C2 C1 -172.5(4) . .
O6 C29 C30 C31 -4.9(7) . .
C28 C29 C30 C31 170.9(4) . .
O7 C31 C30 C29 -1.7(7) . .
C32 C31 C30 C29 -179.7(4) . .
C12 N1 C11 N2 0.2(4) . .
Cu4 N1 C11 N2 175.4(2) . .
C13 N2 C11 N1 -0.6(4) . .
C14 N2 C11 N1 -177.0(3) . .
O1 C7 C8 C9 7.7(7) . .
C6 C7 C8 C9 -167.0(4) . .
Cu3 O15 C62 C61 0.6(6) . .
Cu3 O15 C62 C63 -179.8(3) . .
O10 C34 C33 F20 44.5(5) . .
C35 C34 C33 F20 -136.9(4) . .
O10 C34 C33 F21 167.2(4) . .
C35 C34 C33 F21 -14.2(6) . .
O10 C34 C33 F19 -72.3(5) . .
C35 C34 C33 F19 106.2(5) . .
O4 C4 C5 F7 -38.9(4) . .
C3 C4 C5 F7 145.9(4) . .
O4 C4 C5 F8 -161.5(3) . .
C3 C4 C5 F8 23.4(5) . .
O4 C4 C5 F9 79.6(4) . .
C3 C4 C5 F9 -95.5(4) . .
O1 C7 C6 F1 20.5(5) . .
C8 C7 C6 F1 -164.1(4) . .
O1 C7 C6 F2 142.7(4) . .
C8 C7 C6 F2 -41.9(6) . .
O1 C7 C6 F3 -97.8(4) . .
C8 C7 C6 F3 77.6(5) . .
O14 C55 C56 C57 -1.0(7) . .
C54 C55 C56 C57 178.2(4) . .
O10 C34 C35 C36 -1.1(7) . .
C33 C34 C35 C36 -179.4(4) . .
O9 C36 C35 C34 4.9(7) . .
C37 C36 C35 C34 -173.1(4) . .
Cu3 O13 C57 C56 15.2(6) . .
Cu3 O13 C57 C58 -161.8(4) . .
C55 C56 C57 O13 2.9(8) . .
C55 C56 C57 C58 179.8(5) . .
Cu2 O11 C41 C40 7.6(6) . .
Cu2 O11 C41 C42 -171.1(3) . .
O17 N8 C51 C53 -47.2(5) . .
C50 N8 C51 C53 140.9(3) . .
O17 N8 C51 C52 72.1(4) . .
C50 N8 C51 C52 -99.8(3) . .
O17 N8 C51 C51 -169.7(4) . 2_655
C50 N8 C51 C51 18.4(5) . 2_655
O12 C39 C40 C41 -1.6(8) . .
C38 C39 C40 C41 177.2(4) . .
O11 C41 C40 C39 3.4(8) . .
C42 C41 C40 C39 -177.9(4) . .
O15 C62 C63 F36 53.9(5) . .
C61 C62 C63 F36 -126.4(4) . .
O15 C62 C63 F35 176.4(4) . .
C61 C62 C63 F35 -4.0(6) . .
O15 C62 C63 F34 -63.6(5) . .
C61 C62 C63 F34 116.1(5) . .
O15 C62 C61 C60 0.1(7) . .
C63 C62 C61 C60 -179.5(4) . .
O16 C60 C61 C62 -1.9(7) . .
C59 C60 C61 C62 180.0(4) . .
Cu4 O2 C9 C8 -12.3(7) . .
Cu4 O2 C9 C10 166.7(3) . .
C7 C8 C9 O2 -3.8(7) . .
C7 C8 C9 C10 177.3(4) . .
O7 C31 C32 F15 144.8(5) . .
C30 C31 C32 F15 -36.9(7) . .
O7 C31 C32 F14 14.4(6) . .
C30 C31 C32 F14 -167.3(4) . .
O7 C31 C32 F13 -95.2(5) . .
C30 C31 C32 F13 83.1(5) . .
O12 C39 C38 F25 -155.9(6) . .
C40 C39 C38 F25 25.1(8) . .
O12 C39 C38 F27 74.1(5) . .
C40 C39 C38 F27 -104.8(5) . .
O12 C39 C38 F26 -36.3(5) . .
C40 C39 C38 F26 144.7(4) . .
O9 C36 C37 F23 -80.6(10) . .
C35 C36 C37 F23 97.8(10) . .
O9 C36 C37 F24 29.9(7) . .
C35 C36 C37 F24 -151.8(5) . .
O9 C36 C37 F22 146.9(5) . .
C35 C36 C37 F22 -34.8(7) . .
O9 C36 C37 F23B -114.8(6) . .
C35 C36 C37 F23B 63.6(7) . .
O9 C36 C37 F23A -73.3(7) . .
C35 C36 C37 F23A 105.0(7) . .
O2 C9 C10 F6 -89.8(5) . .
C8 C9 C10 F6 89.2(5) . .
O2 C9 C10 F4 150.2(4) . .
C8 C9 C10 F4 -30.8(7) . .
O2 C9 C10 F5 29.1(6) . .
C8 C9 C10 F5 -151.8(5) . .
O11 C41 C42 F28 143.4(7) . .
C40 C41 C42 F28 -35.5(8) . .
O11 C41 C42 F29 -72.8(6) . .
C40 C41 C42 F29 108.3(6) . .
O11 C41 C42 F28A -175.1(6) . .
C40 C41 C42 F28A 6.0(8) . .
O11 C41 C42 F30A 14.8(8) . .
C40 C41 C42 F30A -164.1(7) . .
O11 C41 C42 F30 53.6(7) . .
C40 C41 C42 F30 -125.3(6) . .
F22 C37 F24 F23 111.6(9) . .
C36 C37 F24 F23 -125.6(9) . .
O3 C2 C1 F11 40.4(7) . .
C3 C2 C1 F11 -143.1(5) . .
O3 C2 C1 F10A -171.2(6) . .
C3 C2 C1 F10A 5.3(8) . .
O3 C2 C1 F12 -79.0(6) . .
C3 C2 C1 F12 97.5(6) . .
O3 C2 C1 F10 147.9(5) . .
C3 C2 C1 F10 -35.5(6) . .
F28A C42 F29 F30A -130.1(7) . .
C41 C42 F29 F30A 113.5(7) . .
O13 C57 C58 F40 -153.4(7) . .
C56 C57 C58 F40 29.3(9) . .
O13 C57 C58 F42 62.7(7) . .
C56 C57 C58 F42 -114.7(5) . .
O13 C57 C58 F41 -52.7(6) . .
C56 C57 C58 F41 130.0(5) . .
O13 C57 C58 F40A 167.1(5) . .
C56 C57 C58 F40A -10.2(8) . .
F22 C37 F23 F24 -106.1(6) . .
C36 C37 F23 F24 119.8(7) . .
F29 C42 F28 F30 114.3(8) . .
C41 C42 F28 F30 -106.5(7) . .
F29 C42 F30 F28 -121.0(8) . .
C41 C42 F30 F28 115.9(6) . .
F24 C37 F23A F23B 142.8(9) . .
F22 C37 F23A F23B 30.5(12) . .
C36 C37 F23A F23B -102.0(9) . .
F24 C37 F23B F23A -48.7(12) . .
F22 C37 F23B F23A -155.9(10) . .
C36 C37 F23B F23A 89.3(10) . .
F28A C42 F30A F29 85.1(9) . .
C41 C42 F30A F29 -106.7(6) . .
